data_7708626
loop_
_publ_author_name
'Erb, William'
'Roisnel, Thierry'

_publ_section_title
;
 The chemistry of ferrocenesulfonyl fluoride revealed
;
_journal_name_full 'Dalton Transactions'
_journal_paper_doi 10.1039/D1DT03492H
_journal_year 2021
_chemical_compound_source 'synthesis as described'
_chemical_formula_moiety 'C12 H9 F Fe O2 S'
_chemical_formula_sum 'C12 H9 F Fe O2 S'
_chemical_formula_weight 292.10
_space_group_crystal_system triclinic
_space_group_IT_number 2
_space_group_name_Hall '-P 1'
_space_group_name_H-M_alt 'P -1'
_atom_sites_solution_hydrogens geom
_atom_sites_solution_primary dual
_atom_sites_solution_secondary difmap
_audit_update_record
;
2021-10-12 deposited with the CCDC.	2021-10-28 downloaded from the CCDC.
;
_cell_angle_alpha 81.337(6)
_cell_angle_beta 74.314(6)
_cell_angle_gamma 84.801(6)
_cell_formula_units_Z 2
_cell_length_a 6.9415(12)
_cell_length_b 9.1569(18)
_cell_length_c 9.4381(18)
_cell_measurement_reflns_used 5096
_cell_measurement_temperature 150(2)
_cell_measurement_theta_max 27.4940
_cell_measurement_theta_min 2.2529
_cell_measurement_wavelength 0.710730
_cell_volume 570.19(19)
_computing_cell_refinement 'Bruker APEX2 (Bruker, 2014)'
_computing_data_collection 'Bruker APEX2 (Bruker, 2014)'
_computing_data_reduction 'Bruker APEX2 (Bruker, 2014)'
_computing_molecular_graphics
;
   'SXGRAPH (L. Farrugia, 1999), Mercury (CSD, 2020)'
;
_computing_publication_material 'CRYSCALC (T. Roisnel, local program, ver. 2021)'
_computing_structure_refinement 'SHELXL-2018_3 (Sheldrick, 2018)'
_computing_structure_solution 'SHELXT 2018_2 (Sheldrick, 2018)'
_diffrn_ambient_temperature 150(2)
_diffrn_detector 'CCD plate'
_diffrn_detector_area_resol_mean 8.33
_diffrn_measured_fraction_theta_full 0.999
_diffrn_measured_fraction_theta_max 0.989
_diffrn_measurement_device_type 'APEXII Bruker-AXS'
_diffrn_measurement_method 'CCD rotation images, thin slices'
_diffrn_orient_matrix_UB_11 0.0608765
_diffrn_orient_matrix_UB_12 -0.0776709
_diffrn_orient_matrix_UB_13 -0.0652122
_diffrn_orient_matrix_UB_21 0.0512060
_diffrn_orient_matrix_UB_22 0.0787527
_diffrn_orient_matrix_UB_23 -0.0842916
_diffrn_orient_matrix_UB_31 0.1269790
_diffrn_orient_matrix_UB_32 -0.0013626
_diffrn_orient_matrix_UB_33 0.0310972
_diffrn_radiation_monochromator graphite
_diffrn_radiation_probe x-ray
_diffrn_radiation_source 'fine-focus sealed tube'
_diffrn_radiation_type MoK\a
_diffrn_radiation_wavelength 0.71073
_diffrn_reflns_av_R_equivalents 0.0268
_diffrn_reflns_av_unetI/netI 0.0245
_diffrn_reflns_limit_h_max 6
_diffrn_reflns_limit_h_min -9
_diffrn_reflns_limit_k_max 11
_diffrn_reflns_limit_k_min -11
_diffrn_reflns_limit_l_max 11
_diffrn_reflns_limit_l_min -12
_diffrn_reflns_number 9163
_diffrn_reflns_theta_full 25.242
_diffrn_reflns_theta_max 27.568
_diffrn_reflns_theta_min 2.975
_exptl_absorpt_coefficient_mu 1.502
_exptl_absorpt_correction_T_max 0.775
_exptl_absorpt_correction_T_min 0.676
_exptl_absorpt_correction_type multi-scan
_exptl_absorpt_process_details
;
  [Sheldrick, G.M. (2014). SADABS Bruker AXS Inc., Madison, Wisconsin, USA]
;
_exptl_crystal_colour orange
_exptl_crystal_density_diffrn 1.701
_exptl_crystal_description prism
_exptl_crystal_F_000 296
_exptl_crystal_size_max 0.390
_exptl_crystal_size_mid 0.330
_exptl_crystal_size_min 0.170
_refine_diff_density_max 0.940
_refine_diff_density_min -0.302
_refine_diff_density_rms 0.061
_refine_ls_extinction_method none
_refine_ls_goodness_of_fit_ref 1.034
_refine_ls_hydrogen_treatment constr
_refine_ls_matrix_type full
_refine_ls_number_parameters 154
_refine_ls_number_reflns 2602
_refine_ls_number_restraints 0
_refine_ls_restrained_S_all 1.034
_refine_ls_R_factor_all 0.0295
_refine_ls_R_factor_gt 0.0264
_refine_ls_shift/su_max 0.003
_refine_ls_shift/su_mean 0.000
_refine_ls_structure_factor_coef Fsqd
_refine_ls_weighting_details 'w=1/[\s^2^(Fo^2^)+(0.0359P)^2^+0.2906P] where P=(Fo^2^+2Fc^2^)/3'
_refine_ls_weighting_scheme calc
_refine_ls_wR_factor_gt 0.0682
_refine_ls_wR_factor_ref 0.0701
_reflns_number_gt 2386
_reflns_number_total 2602
_reflns_threshold_expression >2sigma(I)
_cod_data_source_file d1dt03492h2.cif
_cod_data_source_block WE13761
_cod_database_code 7708626

loop_
_space_group_symop_operation_xyz
'x, y, z'
'-x, -y, -z'

loop_
_atom_site_label
_atom_site_type_symbol
_atom_site_fract_x
_atom_site_fract_y
_atom_site_fract_z
_atom_site_U_iso_or_equiv
_atom_site_adp_type
_atom_site_occupancy
_atom_site_site_symmetry_order
_atom_site_calc_flag
_atom_site_refinement_flags_posn
_atom_site_refinement_flags_adp
_atom_site_refinement_flags_occupancy
_atom_site_disorder_assembly
_atom_site_disorder_group
C1 C 0.8858(3) 0.7554(3) 0.4557(3) 0.0445(6) Uani 1 1 d . . . . .
H1 H 0.823822 0.742419 0.559344 0.053 Uiso 1 1 calc R U . . .
C2 C 0.9407(3) 0.6423(2) 0.3638(3) 0.0442(6) Uani 1 1 d . . . . .
H2 H 0.922498 0.539598 0.394088 0.053 Uiso 1 1 calc R U . . .
C3 C 1.0274(3) 0.7098(3) 0.2191(3) 0.0402(5) Uani 1 1 d . . . . .
H3 H 1.078614 0.660211 0.134065 0.048 Uiso 1 1 calc R U . . .
C4 C 1.0255(3) 0.8625(3) 0.2216(3) 0.0407(5) Uani 1 1 d . . . . .
H4 H 1.074530 0.934413 0.138711 0.049 Uiso 1 1 calc R U . . .
C5 C 0.9387(3) 0.8903(2) 0.3673(3) 0.0416(6) Uani 1 1 d . . . . .
H5 H 0.918877 0.984685 0.400819 0.050 Uiso 1 1 calc R U . . .
C6 C 0.5746(3) 0.91960(19) 0.1674(2) 0.0235(4) Uani 1 1 d . . . . .
H6 H 0.619974 1.000255 0.093198 0.028 Uiso 1 1 calc R U . . .
C7 C 0.4818(3) 0.92708(19) 0.3195(2) 0.0232(4) Uani 1 1 d . . . . .
H7 H 0.453221 1.014788 0.365478 0.028 Uiso 1 1 calc R U . . .
C8 C 0.4378(2) 0.77977(19) 0.3929(2) 0.0219(3) Uani 1 1 d . . . . .
C9 C 0.5036(2) 0.67936(19) 0.28568(19) 0.0213(3) Uani 1 1 d . . . . .
H9 H 0.493851 0.575042 0.303039 0.026 Uiso 1 1 calc R U . . .
C10 C 0.5870(3) 0.76624(19) 0.14703(19) 0.0208(3) Uani 1 1 d . . . . .
C11 C 0.3487(3) 0.7395(2) 0.5478(2) 0.0251(4) Uani 1 1 d . . . . .
C12 C 0.2733(3) 0.7049(2) 0.6759(2) 0.0336(4) Uani 1 1 d . . . . .
H12 H 0.212886 0.677178 0.778479 0.040 Uiso 1 1 calc R U . . .
O13 O 0.8388(3) 0.79586(18) -0.11254(17) 0.0460(4) Uani 1 1 d . . . . .
O14 O 0.7517(3) 0.54460(16) 0.00981(17) 0.0411(4) Uani 1 1 d . . . . .
F15 F 0.5210(2) 0.70928(15) -0.08868(14) 0.0457(3) Uani 1 1 d . . . . .
Fe1 Fe 0.73992(3) 0.79207(3) 0.29218(3) 0.01922(9) Uani 1 1 d . . . . .
S1 S 0.70094(7) 0.69747(5) -0.01597(5) 0.02758(12) Uani 1 1 d . . . . .

loop_
_atom_site_aniso_label
_atom_site_aniso_U_11
_atom_site_aniso_U_22
_atom_site_aniso_U_33
_atom_site_aniso_U_23
_atom_site_aniso_U_13
_atom_site_aniso_U_12
C1 0.0272(11) 0.0777(18) 0.0339(11) -0.0090(11) -0.0194(9) 0.0071(11)
C2 0.0337(11) 0.0281(10) 0.0811(18) 0.0022(11) -0.0387(12) 0.0020(9)
C3 0.0207(9) 0.0548(14) 0.0526(14) -0.0279(11) -0.0154(9) 0.0111(9)
C4 0.0212(10) 0.0466(13) 0.0555(14) 0.0025(11) -0.0145(9) -0.0091(9)
C5 0.0312(11) 0.0378(12) 0.0709(16) -0.0244(11) -0.0318(11) 0.0049(9)
C6 0.0213(8) 0.0217(8) 0.0291(9) -0.0004(7) -0.0112(7) 0.0000(7)
C7 0.0199(8) 0.0210(8) 0.0308(9) -0.0054(7) -0.0106(7) 0.0033(6)
C8 0.0173(8) 0.0252(9) 0.0248(9) -0.0039(7) -0.0083(7) -0.0004(6)
C9 0.0184(8) 0.0219(8) 0.0254(9) -0.0028(7) -0.0083(7) -0.0033(6)
C10 0.0188(8) 0.0229(8) 0.0224(8) -0.0037(6) -0.0080(6) -0.0012(6)
C11 0.0211(8) 0.0260(9) 0.0292(10) -0.0059(7) -0.0073(7) -0.0006(7)
C12 0.0309(10) 0.0398(11) 0.0291(10) -0.0055(8) -0.0057(8) -0.0021(9)
O13 0.0500(10) 0.0464(9) 0.0332(8) -0.0066(7) 0.0084(7) -0.0148(8)
O14 0.0561(10) 0.0299(8) 0.0356(8) -0.0115(6) -0.0078(7) 0.0057(7)
F15 0.0568(8) 0.0548(8) 0.0366(7) -0.0118(6) -0.0277(6) -0.0037(6)
Fe1 0.01591(13) 0.01891(14) 0.02506(15) -0.00414(9) -0.00866(10) -0.00025(9)
S1 0.0314(3) 0.0280(2) 0.0235(2) -0.00570(18) -0.00562(18) -0.00299(19)

loop_
_atom_type_symbol
_atom_type_description
_atom_type_scat_dispersion_real
_atom_type_scat_dispersion_imag
_atom_type_scat_source
C C 0.0033 0.0016 'International Tables Vol C Tables 4.2.6.8 and 6.1.1.4'
H H 0.0000 0.0000 'International Tables Vol C Tables 4.2.6.8 and 6.1.1.4'
F F 0.0171 0.0103 'International Tables Vol C Tables 4.2.6.8 and 6.1.1.4'
Fe Fe 0.3463 0.8444 'International Tables Vol C Tables 4.2.6.8 and 6.1.1.4'
O O 0.0106 0.0060 'International Tables Vol C Tables 4.2.6.8 and 6.1.1.4'
S S 0.1246 0.1234 'International Tables Vol C Tables 4.2.6.8 and 6.1.1.4'

loop_
_geom_angle_atom_site_label_1
_geom_angle_atom_site_label_2
_geom_angle_atom_site_label_3
_geom_angle
_geom_angle_site_symmetry_1
_geom_angle_site_symmetry_3
_geom_angle_publ_flag
C5 C1 C2 108.0(2) . . ?
C5 C1 Fe1 70.04(12) . . ?
C2 C1 Fe1 69.91(12) . . ?
C5 C1 H1 126.0 . . ?
C2 C1 H1 126.0 . . ?
Fe1 C1 H1 125.6 . . ?
C3 C2 C1 107.3(2) . . ?
C3 C2 Fe1 69.85(12) . . ?
C1 C2 Fe1 69.59(12) . . ?
C3 C2 H2 126.4 . . ?
C1 C2 H2 126.4 . . ?
Fe1 C2 H2 125.8 . . ?
C4 C3 C2 108.4(2) . . ?
C4 C3 Fe1 70.05(12) . . ?
C2 C3 Fe1 69.83(12) . . ?
C4 C3 H3 125.8 . . ?
C2 C3 H3 125.8 . . ?
Fe1 C3 H3 125.9 . . ?
C5 C4 C3 107.9(2) . . ?
C5 C4 Fe1 69.87(12) . . ?
C3 C4 Fe1 69.84(12) . . ?
C5 C4 H4 126.0 . . ?
C3 C4 H4 126.0 . . ?
Fe1 C4 H4 125.8 . . ?
C4 C5 C1 108.4(2) . . ?
C4 C5 Fe1 70.14(12) . . ?
C1 C5 Fe1 69.76(12) . . ?
C4 C5 H5 125.8 . . ?
C1 C5 H5 125.8 . . ?
Fe1 C5 H5 125.9 . . ?
C7 C6 C10 106.69(15) . . ?
C7 C6 Fe1 70.82(10) . . ?
C10 C6 Fe1 67.72(9) . . ?
C7 C6 H6 126.7 . . ?
C10 C6 H6 126.7 . . ?
Fe1 C6 H6 126.3 . . ?
C6 C7 C8 108.69(15) . . ?
C6 C7 Fe1 68.78(10) . . ?
C8 C7 Fe1 69.53(10) . . ?
C6 C7 H7 125.7 . . ?
C8 C7 H7 125.7 . . ?
Fe1 C7 H7 127.6 . . ?
C9 C8 C11 125.49(16) . . ?
C9 C8 C7 108.39(15) . . ?
C11 C8 C7 126.10(16) . . ?
C9 C8 Fe1 68.65(10) . . ?
C11 C8 Fe1 126.17(12) . . ?
C7 C8 Fe1 69.60(10) . . ?
C8 C9 C10 106.61(15) . . ?
C8 C9 Fe1 70.61(10) . . ?
C10 C9 Fe1 67.85(9) . . ?
C8 C9 H9 126.7 . . ?
C10 C9 H9 126.7 . . ?
Fe1 C9 H9 126.4 . . ?
C9 C10 C6 109.62(15) . . ?
C9 C10 S1 125.29(13) . . ?
C6 C10 S1 124.93(14) . . ?
C9 C10 Fe1 70.66(10) . . ?
C6 C10 Fe1 70.51(10) . . ?
S1 C10 Fe1 121.63(9) . . ?
C12 C11 C8 179.1(2) . . ?
C11 C12 H12 180.0 . . ?
C10 Fe1 C6 41.77(7) . . ?
C10 Fe1 C9 41.49(7) . . ?
C6 Fe1 C9 70.29(7) . . ?
C10 Fe1 C1 163.66(9) . . ?
C6 Fe1 C1 153.21(9) . . ?
C9 Fe1 C1 125.27(9) . . ?
C10 Fe1 C5 154.91(9) . . ?
C6 Fe1 C5 118.94(8) . . ?
C9 Fe1 C5 162.28(9) . . ?
C1 Fe1 C5 40.20(10) . . ?
C10 Fe1 C2 126.61(9) . . ?
C6 Fe1 C2 164.34(10) . . ?
C9 Fe1 C2 107.58(8) . . ?
C1 Fe1 C2 40.50(10) . . ?
C5 Fe1 C2 67.78(9) . . ?
C10 Fe1 C3 108.99(8) . . ?
C6 Fe1 C3 126.61(9) . . ?
C9 Fe1 C3 121.04(8) . . ?
C1 Fe1 C3 67.63(9) . . ?
C5 Fe1 C3 67.32(9) . . ?
C2 Fe1 C3 40.32(10) . . ?
C10 Fe1 C4 120.96(9) . . ?
C6 Fe1 C4 107.49(8) . . ?
C9 Fe1 C4 155.94(9) . . ?
C1 Fe1 C4 67.56(10) . . ?
C5 Fe1 C4 39.99(10) . . ?
C2 Fe1 C4 67.79(9) . . ?
C3 Fe1 C4 40.11(9) . . ?
C10 Fe1 C8 68.64(7) . . ?
C6 Fe1 C8 68.97(7) . . ?
C9 Fe1 C8 40.74(7) . . ?
C1 Fe1 C8 107.38(8) . . ?
C5 Fe1 C8 125.41(9) . . ?
C2 Fe1 C8 120.14(9) . . ?
C3 Fe1 C8 155.43(9) . . ?
C4 Fe1 C8 162.41(9) . . ?
C10 Fe1 C7 68.61(7) . . ?
C6 Fe1 C7 40.39(7) . . ?
C9 Fe1 C7 69.11(7) . . ?
C1 Fe1 C7 119.48(9) . . ?
C5 Fe1 C7 107.27(8) . . ?
C2 Fe1 C7 154.51(10) . . ?
C3 Fe1 C7 162.98(9) . . ?
C4 Fe1 C7 125.50(8) . . ?
C8 Fe1 C7 40.87(7) . . ?
O13 S1 O14 121.31(10) . . ?
O13 S1 F15 104.17(10) . . ?
O14 S1 F15 105.58(9) . . ?
O13 S1 C10 111.50(9) . . ?
O14 S1 C10 111.12(9) . . ?
F15 S1 C10 100.55(8) . . ?

loop_
_geom_bond_atom_site_label_1
_geom_bond_atom_site_label_2
_geom_bond_distance
_geom_bond_site_symmetry_2
_geom_bond_publ_flag
C1 C5 1.401(4) . ?
C1 C2 1.411(3) . ?
C1 Fe1 2.037(2) . ?
C1 H1 0.9500 . ?
C2 C3 1.407(4) . ?
C2 Fe1 2.041(2) . ?
C2 H2 0.9500 . ?
C3 C4 1.401(3) . ?
C3 Fe1 2.041(2) . ?
C3 H3 0.9500 . ?
C4 C5 1.396(3) . ?
C4 Fe1 2.044(2) . ?
C4 H4 0.9500 . ?
C5 Fe1 2.040(2) . ?
C5 H5 0.9500 . ?
C6 C7 1.414(3) . ?
C6 C10 1.438(2) . ?
C6 Fe1 2.0348(17) . ?
C6 H6 0.9500 . ?
C7 C8 1.439(2) . ?
C7 Fe1 2.0616(17) . ?
C7 H7 0.9500 . ?
C8 C9 1.426(2) . ?
C8 C11 1.430(3) . ?
C8 Fe1 2.0607(17) . ?
C9 C10 1.429(2) . ?
C9 Fe1 2.0348(17) . ?
C9 H9 0.9500 . ?
C10 S1 1.7124(18) . ?
C10 Fe1 1.9972(17) . ?
C11 C12 1.187(3) . ?
C12 H12 0.9500 . ?
O13 S1 1.4124(16) . ?
O14 S1 1.4132(15) . ?
F15 S1 1.5684(13) . ?

loop_
_geom_torsion_atom_site_label_1
_geom_torsion_atom_site_label_2
_geom_torsion_atom_site_label_3
_geom_torsion_atom_site_label_4
_geom_torsion
_geom_torsion_site_symmetry_1
_geom_torsion_site_symmetry_2
_geom_torsion_site_symmetry_3
_geom_torsion_site_symmetry_4
_geom_torsion_publ_flag
C5 C1 C2 C3 0.0(2) . . . . ?
Fe1 C1 C2 C3 59.96(14) . . . . ?
C5 C1 C2 Fe1 -59.92(14) . . . . ?
C1 C2 C3 C4 -0.2(2) . . . . ?
Fe1 C2 C3 C4 59.63(14) . . . . ?
C1 C2 C3 Fe1 -59.80(14) . . . . ?
C2 C3 C4 C5 0.2(2) . . . . ?
Fe1 C3 C4 C5 59.73(14) . . . . ?
C2 C3 C4 Fe1 -59.49(14) . . . . ?
C3 C4 C5 C1 -0.2(2) . . . . ?
Fe1 C4 C5 C1 59.50(14) . . . . ?
C3 C4 C5 Fe1 -59.71(14) . . . . ?
C2 C1 C5 C4 0.1(2) . . . . ?
Fe1 C1 C5 C4 -59.74(14) . . . . ?
C2 C1 C5 Fe1 59.84(14) . . . . ?
C10 C6 C7 C8 0.27(18) . . . . ?
Fe1 C6 C7 C8 -58.17(12) . . . . ?
C10 C6 C7 Fe1 58.44(11) . . . . ?
C6 C7 C8 C9 -0.07(19) . . . . ?
Fe1 C7 C8 C9 -57.79(12) . . . . ?
C6 C7 C8 C11 178.25(16) . . . . ?
Fe1 C7 C8 C11 120.53(17) . . . . ?
C6 C7 C8 Fe1 57.72(12) . . . . ?
C11 C8 C9 C10 -178.49(16) . . . . ?
C7 C8 C9 C10 -0.15(18) . . . . ?
Fe1 C8 C9 C10 -58.52(11) . . . . ?
C11 C8 C9 Fe1 -119.97(17) . . . . ?
C7 C8 C9 Fe1 58.37(12) . . . . ?
C8 C9 C10 C6 0.32(19) . . . . ?
Fe1 C9 C10 C6 -59.97(12) . . . . ?
C8 C9 C10 S1 175.93(13) . . . . ?
Fe1 C9 C10 S1 115.63(14) . . . . ?
C8 C9 C10 Fe1 60.30(11) . . . . ?
C7 C6 C10 C9 -0.37(19) . . . . ?
Fe1 C6 C10 C9 60.06(12) . . . . ?
C7 C6 C10 S1 -175.99(13) . . . . ?
Fe1 C6 C10 S1 -115.56(14) . . . . ?
C7 C6 C10 Fe1 -60.43(11) . . . . ?
C9 C10 S1 O13 -154.62(15) . . . . ?
C6 C10 S1 O13 20.33(18) . . . . ?
Fe1 C10 S1 O13 -66.93(14) . . . . ?
C9 C10 S1 O14 -15.95(18) . . . . ?
C6 C10 S1 O14 159.00(15) . . . . ?
Fe1 C10 S1 O14 71.74(13) . . . . ?
C9 C10 S1 F15 95.44(16) . . . . ?
C6 C10 S1 F15 -89.61(15) . . . . ?
Fe1 C10 S1 F15 -176.87(10) . . . . ?
